data_1576187
loop_
_publ_author_name
'Hong, Xian-Fang'
'Wei, Yi'
'Xing, Hao-Ran'
'Wang, Yu'
'Xi, Jia-Qi'
'Wu, Chen-Yang'
'Yuan, Li'
'Li, Cheng-Hui'
'Zheng, You-Xuan'

_publ_section_title
;
 Phenphosphine-X(O, S, Se) locking multi-resonance thermally activated
 delayed fluorescence materials.
;
_journal_issue 1
_journal_name_full 'Chemical science'
_journal_page_first 274
_journal_page_last 282
_journal_paper_doi 10.1039/d5sc06565h
_journal_volume 17
_journal_year 2026
_chemical_formula_moiety '4(C52 H52 B N2 P Se), 2[CH2Cl2], 2[CH2Cl2]'
_chemical_formula_sum 'C212 H216 B4 Cl8 N8 P4 Se4'
_chemical_formula_weight 3642.48
_space_group_crystal_system triclinic
_space_group_IT_number 2
_space_group_name_Hall '-P 1'
_space_group_name_H-M_alt 'P -1'
_atom_sites_solution_hydrogens geom
_atom_sites_solution_primary dual
_audit_creation_date 2025-04-02
_audit_creation_method
;
Olex2 1.5
(compiled 2025.03.04 svn.red2d20d0 for OlexSys, GUI svn.r7188)
;
_audit_update_record
;
2025-05-20 deposited with the CCDC.	2025-10-30 downloaded from the CCDC.
;
_cell_angle_alpha 105.673(6)
_cell_angle_beta 93.452(7)
_cell_angle_gamma 106.204(7)
_cell_formula_units_Z 1
_cell_length_a 11.912(3)
_cell_length_b 19.904(4)
_cell_length_c 21.598(4)
_cell_measurement_reflns_used 5479
_cell_measurement_temperature 193.00
_cell_measurement_theta_max 22.851
_cell_measurement_theta_min 2.400
_cell_volume 4683.4(18)
_computing_cell_refinement 'SAINT V8.40B (Bruker, 2016)'
_computing_data_reduction 'SAINT V8.40B (Bruker, 2016)'
_computing_molecular_graphics 'Olex2 1.5 (Dolomanov et al., 2009)'
_computing_publication_material 'Olex2 1.5 (Dolomanov et al., 2009)'
_computing_structure_refinement 'SHELXL 2018/3 (Sheldrick, 2015)'
_computing_structure_solution 'SHELXT  (Sheldrick, 2015)'
_diffrn_ambient_temperature 193.00
_diffrn_measured_fraction_theta_full 0.994
_diffrn_measured_fraction_theta_max 0.994
_diffrn_measurement_device_type 'Bruker APEX-II CCD'
_diffrn_measurement_method '\w scans'
_diffrn_radiation_type MoK\a
_diffrn_radiation_wavelength 0.71073
_diffrn_reflns_av_unetI/netI 0.2044
_diffrn_reflns_Laue_measured_fraction_full 0.994
_diffrn_reflns_Laue_measured_fraction_max 0.994
_diffrn_reflns_limit_h_max 14
_diffrn_reflns_limit_h_min -14
_diffrn_reflns_limit_k_max 22
_diffrn_reflns_limit_k_min -23
_diffrn_reflns_limit_l_max 25
_diffrn_reflns_limit_l_min 0
_diffrn_reflns_number 16452
_diffrn_reflns_point_group_measured_fraction_full 0.994
_diffrn_reflns_point_group_measured_fraction_max 0.994
_diffrn_reflns_theta_full 25.027
_diffrn_reflns_theta_max 25.027
_diffrn_reflns_theta_min 1.923
_diffrn_standards_number 0
_exptl_absorpt_coefficient_mu 0.988
_exptl_absorpt_correction_type none
_exptl_crystal_colour yellow
_exptl_crystal_colour_primary yellow
_exptl_crystal_density_diffrn 1.291
_exptl_crystal_description block
_exptl_crystal_F_000 1896
_exptl_crystal_size_max 0.08
_exptl_crystal_size_mid 0.07
_exptl_crystal_size_min 0.07
_refine_diff_density_max 1.297
_refine_diff_density_min -1.504
_refine_diff_density_rms 0.128
_refine_ls_extinction_method none
_refine_ls_goodness_of_fit_ref 1.031
_refine_ls_hydrogen_treatment constr
_refine_ls_matrix_type full
_refine_ls_number_parameters 1040
_refine_ls_number_reflns 16452
_refine_ls_number_restraints 793
_refine_ls_restrained_S_all 1.019
_refine_ls_R_factor_all 0.1784
_refine_ls_R_factor_gt 0.1039
_refine_ls_shift/su_max 0.000
_refine_ls_shift/su_mean 0.000
_refine_ls_structure_factor_coef Fsqd
_refine_ls_weighting_details 'w=1/[\s^2^(Fo^2^)+(0.1460P)^2^+3.8951P] where P=(Fo^2^+2Fc^2^)/3'
_refine_ls_weighting_scheme calc
_refine_ls_wR_factor_gt 0.2653
_refine_ls_wR_factor_ref 0.3255
_reflns_Friedel_coverage 0.000
_reflns_number_gt 8492
_reflns_number_total 16452
_reflns_threshold_expression 'I > 2\s(I)'
_cod_data_source_file d5sc06565h2.cif
_cod_data_source_block 0401
_cod_depositor_comments 'Adding full bibliography for 1576185--1576187.cif.'
_cod_original_cell_volume 4683.5(16)
_cod_original_sg_symbol_H-M P-1
_cod_database_code 1576187
_shelx_shelxl_version_number 2018/3
_shelx_space_group_comment
;
The symmetry employed for this shelxl refinement is uniquely defined
by the following loop, which should always be used as a source of
symmetry information in preference to the above space-group names.
They are only intended as comments.
;
_shelx_estimated_absorpt_t_max 0.934
_shelx_estimated_absorpt_t_min 0.925
_olex2_refinement_description
;
1. Twinned data refinement
 Scales: 0.897(4)
 0.103(4)
2. Fixed Uiso
 At 1.2 times of:
  All C(H) groups
 At 1.5 times of:
  All C(H,H,H) groups
3. Restrained distances
 H01R-H01U
 2 with sigma of 0.001
4. Uiso/Uaniso restraints and constraints
All non-hydrogen atoms have similar U: within 2A with sigma of 0.01 and sigma
for terminal atoms of 0.02 within 2A
5.a Aromatic/amide H refined with riding coordinates:
 C00R(H00R), C00U(H00U), C00Y(H00Y), C00Z(H00Z), C013(H013), C016(H016),
 C019(H019), C01B(H01B), C01D(H01D), C01F(H01F), C01G(H01G), C01H(H01H),
 C01K(H01K), C01L(H01L), C01M(H01M), C01N(H01N), C01Q(H01Q), C01R(H01R),
 C02M(H2), C038(H038), C02X(H3), C039(H039), C02W(H4), C01U(H01U), C01W(H01W),
 C01Y(H01Y), C020(H020), C024(H024), C02I(H02I), C02Y(H02), C034(H034),
 C03B(H03G)
5.b Fitted hexagon refined as free rotating group:
 C01S(C02M,C038,C02X,C039,C02W)
5.c Idealised Me refined as rotating group:
 C02A(H5,H,HA), C02C(H02A,H02B,H02C), C02E(H02D,H02E,H02F), C02H(H6,HB,HC),
 C02J(H02G,H02H,H02J), C02K(H7,HD,HE), C02L(H02K,H02L,H02M), C02N(H02N,H02O,
 H02P), C02O(H8,HF,HG), C02P(H9,HH,HI), C02R(H10,HJ,HK), C02S(H02Q,H02R,H02S),
 C02T(H02T,H02U,H02V), C02U(H02W,H02X,H02Y), C02V(H02Z,HL,HM), C02Z(H1,HN,HO),
 C030(H03H,H03I,H03J), C031(H03K,H03L,H03M), C032(H03N,H03O,H03P), C033(H03Q,
 H03R,H03S), C035(H03A,H03B,H03C), C036(H03D,H03E,H03F), C037(H03T,H03U,H03V),
 C03A(H03W,H03X,H03Y)
;
_smtbx_masks_special_details
;
A solvent mask was calculated and 141 electrons were 
found in a volume of 752\%A^3^ in 3 voids per unit cell. 
This is consistent with the presence of 
2[CH2Cl2], 2[CH2Cl2] per Unit Cell 
which account for 168 electrons 
per unit cell.
;
_smtbx_masks_void_probe_radius 1.2
_smtbx_masks_void_truncation_radius 1.2
_olex2_submission_special_instructions 'No special instructions were received'

loop_
_space_group_symop_operation_xyz
'x, y, z'
'-x, -y, -z'

loop_
_atom_site_label
_atom_site_type_symbol
_atom_site_fract_x
_atom_site_fract_y
_atom_site_fract_z
_atom_site_U_iso_or_equiv
_atom_site_adp_type
_atom_site_occupancy
_atom_site_site_symmetry_order
_atom_site_calc_flag
_atom_site_refinement_flags_posn
_atom_site_refinement_flags_adp
_atom_site_refinement_flags_occupancy
_atom_site_disorder_assembly
_atom_site_disorder_group
Se01 Se 0.29834(8) 0.26791(5) 0.26649(5) 0.0441(3) Uani 1 1 d . . . . .
Se02 Se 0.52116(9) 0.73485(5) 0.23021(5) 0.0498(3) Uani 1 1 d . . . . .
P003 P 0.46671(19) 0.34266(11) 0.30730(10) 0.0299(5) Uani 1 1 d . U . . .
P004 P 0.62828(19) 0.66749(11) 0.19930(10) 0.0313(5) Uani 1 1 d . U . . .
N007 N 0.3495(5) 0.3495(3) 0.0777(3) 0.0273(14) Uani 1 1 d . U . . .
N008 N 0.6647(6) 0.5577(3) 0.0729(3) 0.0297(15) Uani 1 1 d . U . . .
N009 N 0.6242(6) 0.4492(3) 0.4368(3) 0.0283(14) Uani 1 1 d . U . . .
N00A N 0.4875(5) 0.6549(3) 0.4351(3) 0.0274(14) Uani 1 1 d . U . . .
C00C C 0.5110(6) 0.4520(4) 0.0744(4) 0.0257(16) Uani 1 1 d . U . . .
C00D C 0.5802(7) 0.7012(4) 0.4842(4) 0.0271(16) Uani 1 1 d . U . . .
C00E C 0.6606(7) 0.4444(4) -0.0104(4) 0.0277(16) Uani 1 1 d . U . . .
C00F C 0.5727(6) 0.5285(4) 0.1029(4) 0.0265(16) Uani 1 1 d . U . . .
C00G C 0.4849(7) 0.7734(4) 0.4489(4) 0.0270(16) Uani 1 1 d . U . . .
C00H C 0.5838(7) 0.7747(4) 0.4937(4) 0.0271(16) Uani 1 1 d . U . . .
C00I C 0.4887(7) 0.3208(4) 0.0014(4) 0.0299(17) Uani 1 1 d . U . . .
C00J C 0.3200(7) 0.2294(4) 0.0230(4) 0.0312(17) Uani 1 1 d . U . . .
C00K C 0.7061(7) 0.4868(4) 0.4920(4) 0.0263(16) Uani 1 1 d . U . . .
C00L C 0.7065(7) 0.5203(4) 0.0201(4) 0.0259(16) Uani 1 1 d . U . . .
C00M C 0.8029(7) 0.5683(4) 0.0034(4) 0.0270(16) Uani 1 1 d . U . . .
C00N C 0.3911(7) 0.3012(4) 0.0318(4) 0.0295(16) Uani 1 1 d . U . . .
C00O C 0.5471(7) 0.5733(4) 0.1600(4) 0.0294(17) Uani 1 1 d . U . . .
C00P C 0.7311(7) 0.5611(4) 0.5247(4) 0.0274(16) Uani 1 1 d . U . . .
C00Q C 0.2255(7) 0.2324(4) 0.0608(4) 0.0309(17) Uani 1 1 d . U . . .
C00R C 0.8588(7) 0.5384(4) -0.0459(4) 0.0290(17) Uani 1 1 d . U . . .
H00R H 0.924130 0.569351 -0.058282 0.035 Uiso 1 1 calc R U . . .
C00S C 0.6642(7) 0.6819(4) 0.5178(4) 0.0272(16) Uani 1 1 d . U . . .
C00T C 0.7071(7) 0.3663(4) 0.4594(4) 0.0268(16) Uani 1 1 d . U . . .
C00U C 0.7529(7) 0.7424(4) 0.5624(4) 0.0293(17) Uani 1 1 d . U . . .
H00U H 0.810351 0.732259 0.587727 0.035 Uiso 1 1 calc R U . . .
C00V C 0.5577(7) 0.5523(4) 0.4390(3) 0.0268(16) Uani 1 1 d . U . . .
C00W C 0.5594(8) 0.3574(5) 0.2448(4) 0.0375(18) Uani 1 1 d . U . . .
C00X C 0.2435(7) 0.3084(4) 0.0942(4) 0.0292(16) Uani 1 1 d . U . . .
C00Y C 0.3876(7) 0.4623(4) 0.3297(4) 0.0301(17) Uani 1 1 d . U . . .
H00Y H 0.326932 0.432283 0.294580 0.036 Uiso 1 1 calc R U . . .
C00Z C 0.4542(7) 0.5393(4) 0.1879(4) 0.0356(19) Uani 1 1 d . U . . .
H00Z H 0.434100 0.567665 0.226032 0.043 Uiso 1 1 calc R U . . .
C010 C 0.5483(7) 0.4779(4) 0.4094(4) 0.0246(15) Uani 1 1 d . U . . .
C011 C 0.4152(6) 0.4239(4) 0.1044(4) 0.0252(15) Uani 1 1 d . U . . .
C012 C 0.7326(7) 0.6317(4) 0.0901(4) 0.0256(16) Uani 1 1 d . U . . .
C013 C 0.5172(7) 0.2611(4) -0.0406(4) 0.0341(18) Uani 1 1 d . U . . .
H013 H 0.582770 0.271325 -0.063249 0.041 Uiso 1 1 calc R U . . .
C014 C 0.7625(7) 0.4398(4) 0.5089(4) 0.0298(17) Uani 1 1 d . U . . .
C015 C 0.8866(7) 0.5420(4) 0.5958(4) 0.0281(16) Uani 1 1 d . U . . .
C016 C 0.8554(7) 0.4669(4) 0.5609(4) 0.0294(17) Uani 1 1 d . U . . .
H016 H 0.895618 0.435872 0.572123 0.035 Uiso 1 1 calc R U . . .
C017 C 0.8178(7) 0.6405(4) 0.0479(4) 0.0264(16) Uani 1 1 d . U . . .
C018 C 0.7264(7) 0.6889(4) 0.1424(4) 0.0282(16) Uani 1 1 d . U . . .
C019 C 0.7203(7) 0.4180(4) -0.0619(4) 0.0294(17) Uani 1 1 d . U . . .
H019 H 0.691108 0.367607 -0.086404 0.035 Uiso 1 1 calc R U . . .
C01A C 0.4257(7) 0.6984(4) 0.4145(4) 0.0272(16) Uani 1 1 d . U . . .
C01B C 0.1277(7) 0.1804(4) 0.0672(4) 0.0304(17) Uani 1 1 d . U . . .
H01B H 0.116993 0.130208 0.045395 0.037 Uiso 1 1 calc R U . . .
C01C C 0.8205(7) 0.4626(4) -0.0783(4) 0.0303(17) Uani 1 1 d . U . . .
C01D C 0.8081(7) 0.7574(4) 0.1517(4) 0.0326(18) Uani 1 1 d . U . . .
H01D H 0.803288 0.797765 0.185804 0.039 Uiso 1 1 calc R U . . .
C01E C 0.6239(7) 0.3750(4) 0.4174(4) 0.0292(16) Uani 1 1 d . U . . .
C01F C 0.3520(7) 0.1734(4) -0.0193(4) 0.0369(19) Uani 1 1 d . U . . .
H01F H 0.304368 0.123952 -0.027632 0.044 Uiso 1 1 calc R U . . .
C01G C 0.4465(7) 0.8279(4) 0.4374(4) 0.0307(17) Uani 1 1 d . U . . .
H01G H 0.488547 0.877485 0.460369 0.037 Uiso 1 1 calc R U . . .
C01H C 0.8988(7) 0.7101(4) 0.0601(4) 0.0314(17) Uani 1 1 d . U . . .
H01H H 0.956880 0.718000 0.032307 0.038 Uiso 1 1 calc R U . . .
C01I C 0.4665(7) 0.4332(4) 0.3519(4) 0.0318(17) Uani 1 1 d . U . . .
C01J C 0.4522(7) 0.1882(4) -0.0496(4) 0.0362(18) Uani 1 1 d . U . . .
C01K C 0.3897(7) 0.4660(4) 0.1627(4) 0.0330(18) Uani 1 1 d . U . . .
H01K H 0.329055 0.444173 0.184238 0.040 Uiso 1 1 calc R U . . .
C01L C 0.8241(7) 0.5869(4) 0.5783(4) 0.0303(17) Uani 1 1 d . U . . .
H01L H 0.845383 0.636947 0.603628 0.036 Uiso 1 1 calc R U . . .
C01M C 0.6331(8) 0.4253(5) 0.2481(5) 0.045(2) Uani 1 1 d . U . . .
H01M H 0.634072 0.466556 0.283004 0.054 Uiso 1 1 calc R U . . .
C01N C 0.1586(7) 0.3286(4) 0.1297(4) 0.0325(18) Uani 1 1 d . U . . .
H01N H 0.167233 0.378729 0.150443 0.039 Uiso 1 1 calc R U . . .
C01O C 0.4770(7) 0.5807(4) 0.4099(4) 0.0279(16) Uani 1 1 d . U . . .
C01P C 0.8956(7) 0.7692(4) 0.1134(4) 0.0321(17) Uani 1 1 d . U . . .
C01Q C 0.6731(7) 0.8304(4) 0.5369(4) 0.0347(18) Uani 1 1 d . U . . .
H01Q H 0.675296 0.879942 0.543647 0.042 Uiso 1 1 calc R U . . .
C01R C 0.3198(7) 0.6842(3) 0.3714(4) 0.0345(18) Uani 1 1 d . U . . .
H01R H 0.272807 0.634985 0.350231 0.041 Uiso 1 1 calc DR U . . .
C01S C 0.7310(5) 0.6684(3) 0.2667(2) 0.0387(19) Uani 1 1 d G U . . .
C02M C 0.8307(6) 0.6470(4) 0.2537(2) 0.063(3) Uani 1 1 d G U . . .
H2 H 0.844555 0.630899 0.210083 0.075 Uiso 1 1 calc R U . . .
C038 C 0.9103(5) 0.6492(4) 0.3045(3) 0.073(3) Uani 1 1 d G U . . .
H038 H 0.978523 0.634539 0.295654 0.087 Uiso 1 1 calc R U . . .
C02X C 0.8901(6) 0.6728(4) 0.3684(3) 0.072(3) Uani 1 1 d G U . . .
H3 H 0.944503 0.674247 0.403104 0.086 Uiso 1 1 calc R U . . .
C039 C 0.7903(6) 0.6942(4) 0.3814(2) 0.079(3) Uani 1 1 d G U . . .
H039 H 0.776514 0.710314 0.424985 0.095 Uiso 1 1 calc R U . . .
C02W C 0.7107(5) 0.6920(4) 0.3305(3) 0.065(3) Uani 1 1 d G U . . .
H4 H 0.642544 0.706674 0.339415 0.078 Uiso 1 1 calc R U . . .
C01T C 0.7601(7) 0.8143(4) 0.5708(4) 0.0347(18) Uani 1 1 d . U . . .
C01U C 0.3941(6) 0.5328(3) 0.3565(4) 0.0343(18) Uani 1 1 d . U . . .
H01U H 0.339142 0.551246 0.338098 0.041 Uiso 1 1 calc DR U . . .
C01V C 0.8852(7) 0.4290(5) -0.1331(4) 0.0372(19) Uani 1 1 d . U . . .
C01W C 0.7240(7) 0.2975(4) 0.4497(4) 0.0316(17) Uani 1 1 d . U . . .
H01W H 0.778584 0.290262 0.479295 0.038 Uiso 1 1 calc R U . . .
B01X B 0.5549(7) 0.4051(5) 0.0166(4) 0.0271(18) Uani 1 1 d . U . . .
C01Y C 0.5732(7) 0.2509(4) 0.3546(4) 0.0334(18) Uani 1 1 d . U . . .
H01Y H 0.524755 0.210690 0.319834 0.040 Uiso 1 1 calc R U . . .
C01Z C 0.5569(7) 0.3196(4) 0.3637(4) 0.0315(17) Uani 1 1 d . U . . .
C020 C 0.0624(7) 0.2743(4) 0.1341(4) 0.0362(19) Uani 1 1 d . U . . .
H020 H 0.004416 0.288170 0.158516 0.043 Uiso 1 1 calc R U . . .
C022 C 0.6578(7) 0.2385(4) 0.3946(4) 0.0345(18) Uani 1 1 d . U . . .
C023 C 0.6751(8) 0.1629(4) 0.3785(4) 0.0369(19) Uani 1 1 d . U . . .
C024 C 0.2867(7) 0.7391(4) 0.3609(4) 0.040(2) Uani 1 1 d . U . . .
H024 H 0.218602 0.727734 0.330091 0.048 Uiso 1 1 calc R U . . .
C025 C 0.9882(7) 0.5730(4) 0.6540(4) 0.0335(18) Uani 1 1 d . U . . .
C026 C 0.0440(7) 0.1984(4) 0.1042(4) 0.0368(18) Uani 1 1 d . U . . .
C027 C 0.9922(8) 0.8429(4) 0.1302(4) 0.039(2) Uani 1 1 d . U . . .
C028 C 0.3468(7) 0.8122(4) 0.3925(4) 0.0334(17) Uani 1 1 d . U . . .
C029 C 0.4877(8) 0.1244(5) -0.0916(5) 0.047(2) Uani 1 1 d . U . . .
C02A C 0.8142(8) 0.4181(5) -0.1981(4) 0.048(2) Uani 1 1 d . U . . .
H5 H 0.734055 0.385435 -0.201268 0.073 Uiso 1 1 calc R U . . .
H H 0.852659 0.396183 -0.233620 0.073 Uiso 1 1 calc R U . . .
HA H 0.810271 0.465578 -0.201288 0.073 Uiso 1 1 calc R U . . .
C02B C 0.8616(8) 0.8783(4) 0.6173(5) 0.042(2) Uani 1 1 d . U . . .
C02C C 0.5592(8) 0.1039(4) 0.3725(5) 0.051(3) Uani 1 1 d . U . . .
H02A H 0.533740 0.108745 0.415344 0.077 Uiso 1 1 calc R U . . .
H02B H 0.569885 0.055509 0.355486 0.077 Uiso 1 1 calc R U . . .
H02C H 0.499100 0.109164 0.342728 0.077 Uiso 1 1 calc R U . . .
C02D C 0.3038(8) 0.8720(4) 0.3762(5) 0.043(2) Uani 1 1 d . U . . .
C02E C 0.7244(9) 0.1480(5) 0.3153(5) 0.054(3) Uani 1 1 d . U . . .
H02D H 0.666288 0.145465 0.279932 0.081 Uiso 1 1 calc R U . . .
H02E H 0.741583 0.101188 0.306446 0.081 Uiso 1 1 calc R U . . .
H02F H 0.797207 0.187479 0.318337 0.081 Uiso 1 1 calc R U . . .
B02F B 0.6546(8) 0.6002(5) 0.4993(4) 0.0300(19) Uani 1 1 d . U . . .
C02G C -0.0645(8) 0.1415(5) 0.1138(4) 0.041(2) Uani 1 1 d . U . . .
C02H C 1.0589(9) 0.8565(5) 0.1985(4) 0.056(3) Uani 1 1 d . U . . .
H6 H 1.114023 0.906467 0.213549 0.084 Uiso 1 1 calc R U . . .
HB H 1.102832 0.821226 0.196193 0.084 Uiso 1 1 calc R U . . .
HC H 1.001843 0.850536 0.229016 0.084 Uiso 1 1 calc R U . . .
C02I C 0.7049(9) 0.4347(6) 0.2026(5) 0.059(2) Uani 1 1 d . U . . .
H02I H 0.755668 0.482133 0.206028 0.071 Uiso 1 1 calc R U . . .
C02J C 0.3631(9) 0.9473(5) 0.4251(5) 0.055(3) Uani 1 1 d . U . . .
H02G H 0.350776 0.944969 0.468995 0.082 Uiso 1 1 calc R U . . .
H02H H 0.328707 0.983044 0.414901 0.082 Uiso 1 1 calc R U . . .
H02J H 0.448040 0.962155 0.422725 0.082 Uiso 1 1 calc R U . . .
C02K C 0.9359(8) 0.9038(5) 0.1320(6) 0.061(3) Uani 1 1 d . U . . .
H7 H 0.877174 0.902082 0.161841 0.092 Uiso 1 1 calc R U . . .
HD H 0.897365 0.896591 0.088277 0.092 Uiso 1 1 calc R U . . .
HE H 0.997303 0.951533 0.146926 0.092 Uiso 1 1 calc R U . . .
C02L C 0.7643(8) 0.1589(5) 0.4314(5) 0.048(2) Uani 1 1 d . U . . .
H02K H 0.840216 0.196431 0.435572 0.071 Uiso 1 1 calc R U . . .
H02L H 0.775363 0.110304 0.419191 0.071 Uiso 1 1 calc R U . . .
H02M H 0.733891 0.167475 0.473081 0.071 Uiso 1 1 calc R U . . .
C02N C 0.9521(8) 0.8516(4) 0.6500(4) 0.046(2) Uani 1 1 d . U . . .
H02N H 1.017969 0.893933 0.675823 0.070 Uiso 1 1 calc R U . . .
H02O H 0.982092 0.819750 0.616584 0.070 Uiso 1 1 calc R U . . .
H02P H 0.913913 0.824114 0.678471 0.070 Uiso 1 1 calc R U . . .
C02O C 1.0804(8) 0.8468(5) 0.0833(5) 0.053(3) Uani 1 1 d . U . . .
H8 H 1.130574 0.897685 0.092526 0.080 Uiso 1 1 calc R U . . .
HF H 1.038424 0.829467 0.038722 0.080 Uiso 1 1 calc R U . . .
HG H 1.129589 0.815913 0.087929 0.080 Uiso 1 1 calc R U . . .
C02P C 1.0089(8) 0.4785(5) -0.1288(5) 0.053(3) Uani 1 1 d . U . . .
H9 H 1.005775 0.526720 -0.130378 0.079 Uiso 1 1 calc R U . . .
HH H 1.045562 0.457066 -0.165334 0.079 Uiso 1 1 calc R U . . .
HI H 1.055631 0.483982 -0.087797 0.079 Uiso 1 1 calc R U . . .
C02R C 0.8934(9) 0.3557(5) -0.1272(5) 0.057(3) Uani 1 1 d . U . . .
H10 H 0.930350 0.362609 -0.083187 0.085 Uiso 1 1 calc R U . . .
HJ H 0.941223 0.336849 -0.158867 0.085 Uiso 1 1 calc R U . . .
HK H 0.813894 0.320478 -0.135690 0.085 Uiso 1 1 calc R U . . .
C02S C 0.9449(9) 0.5500(7) 0.7120(5) 0.073(3) Uani 1 1 d . U . . .
H02Q H 0.907646 0.496795 0.698754 0.110 Uiso 1 1 calc R U . . .
H02R H 0.887194 0.574620 0.728260 0.110 Uiso 1 1 calc R U . . .
H02S H 1.011977 0.563845 0.746327 0.110 Uiso 1 1 calc R U . . .
C02T C 0.1700(9) 0.8550(5) 0.3729(6) 0.059(3) Uani 1 1 d . U . . .
H02T H 0.130839 0.806373 0.341985 0.089 Uiso 1 1 calc R U . . .
H02U H 0.145151 0.891966 0.358489 0.089 Uiso 1 1 calc R U . . .
H02V H 0.148140 0.855659 0.416011 0.089 Uiso 1 1 calc R U . . .
C02U C 1.0905(8) 0.5454(6) 0.6351(5) 0.060(3) Uani 1 1 d . U . . .
H02W H 1.158466 0.570529 0.669529 0.090 Uiso 1 1 calc R U . . .
H02X H 1.111598 0.555083 0.594457 0.090 Uiso 1 1 calc R U . . .
H02Y H 1.068023 0.492461 0.628862 0.090 Uiso 1 1 calc R U . . .
C02V C 0.8086(10) 0.9221(6) 0.6712(5) 0.074(4) Uani 1 1 d . U . . .
H02Z H 0.767409 0.889940 0.695406 0.111 Uiso 1 1 calc R U . . .
HL H 0.752652 0.941157 0.651702 0.111 Uiso 1 1 calc R U . . .
HM H 0.872070 0.962981 0.700793 0.111 Uiso 1 1 calc R U . . .
C02Y C 0.7040(10) 0.3748(7) 0.1510(5) 0.065(3) Uani 1 1 d . U . . .
H02 H 0.753842 0.381668 0.119016 0.078 Uiso 1 1 calc R U . . .
C02Z C 0.3362(10) 0.8755(6) 0.3081(5) 0.059(3) Uani 1 1 d . U . . .
H1 H 0.418504 0.876228 0.306330 0.089 Uiso 1 1 calc R U . . .
HN H 0.326287 0.920099 0.300668 0.089 Uiso 1 1 calc R U . . .
HO H 0.284105 0.832422 0.274465 0.089 Uiso 1 1 calc R U . . .
C030 C 0.3897(9) 0.0794(6) -0.1493(5) 0.065(3) Uani 1 1 d . U . . .
H03H H 0.371974 0.111836 -0.172783 0.098 Uiso 1 1 calc R U . . .
H03I H 0.318482 0.055790 -0.133287 0.098 Uiso 1 1 calc R U . . .
H03J H 0.416173 0.041769 -0.178607 0.098 Uiso 1 1 calc R U . . .
C031 C -0.0764(9) 0.0644(5) 0.0692(5) 0.067(3) Uani 1 1 d . U . . .
H03K H -0.082546 0.064495 0.023803 0.101 Uiso 1 1 calc R U . . .
H03L H -0.147577 0.029137 0.075407 0.101 Uiso 1 1 calc R U . . .
H03M H -0.006827 0.050407 0.080047 0.101 Uiso 1 1 calc R U . . .
C032 C -0.1781(9) 0.1592(6) 0.0994(6) 0.074(3) Uani 1 1 d . U . . .
H03N H -0.174246 0.206911 0.129135 0.110 Uiso 1 1 calc R U . . .
H03O H -0.245735 0.121229 0.105221 0.110 Uiso 1 1 calc R U . . .
H03P H -0.187197 0.160762 0.054430 0.110 Uiso 1 1 calc R U . . .
C033 C 0.5990(9) 0.1501(5) -0.1229(6) 0.069(3) Uani 1 1 d . U . . .
H03Q H 0.620071 0.107310 -0.147426 0.104 Uiso 1 1 calc R U . . .
H03R H 0.664762 0.182031 -0.088718 0.104 Uiso 1 1 calc R U . . .
H03S H 0.582775 0.177197 -0.152255 0.104 Uiso 1 1 calc R U . . .
C034 C 0.5578(10) 0.2986(6) 0.1918(5) 0.069(3) Uani 1 1 d . U . . .
H034 H 0.503642 0.251817 0.187438 0.082 Uiso 1 1 calc R U . . .
C035 C 1.0340(11) 0.6578(5) 0.6745(6) 0.087(4) Uani 1 1 d . U . . .
H03A H 0.973504 0.677629 0.694127 0.131 Uiso 1 1 calc R U . . .
H03B H 1.051568 0.674077 0.636253 0.131 Uiso 1 1 calc R U . . .
H03C H 1.106063 0.675339 0.706271 0.131 Uiso 1 1 calc R U . . .
C036 C 0.9284(10) 0.9264(6) 0.5780(6) 0.077(4) Uani 1 1 d . U . . .
H03D H 0.998788 0.963284 0.605718 0.115 Uiso 1 1 calc R U . . .
H03E H 0.876724 0.950855 0.562402 0.115 Uiso 1 1 calc R U . . .
H03F H 0.952134 0.895566 0.540742 0.115 Uiso 1 1 calc R U . . .
C037 C 0.5096(12) 0.0764(6) -0.0505(6) 0.081(4) Uani 1 1 d . U . . .
H03T H 0.442097 0.063696 -0.027523 0.122 Uiso 1 1 calc R U . . .
H03U H 0.581359 0.103252 -0.018878 0.122 Uiso 1 1 calc R U . . .
H03V H 0.519511 0.031447 -0.078867 0.122 Uiso 1 1 calc R U . . .
C03A C -0.0463(10) 0.1376(6) 0.1844(5) 0.073(3) Uani 1 1 d . U . . .
H03W H 0.024034 0.122598 0.191037 0.109 Uiso 1 1 calc R U . . .
H03X H -0.115682 0.101734 0.191501 0.109 Uiso 1 1 calc R U . . .
H03Y H -0.035911 0.185899 0.215152 0.109 Uiso 1 1 calc R U . . .
C03B C 0.6309(11) 0.3053(7) 0.1460(6) 0.077(3) Uani 1 1 d . U . . .
H03G H 0.631491 0.263747 0.111852 0.092 Uiso 1 1 calc R U . . .

loop_
_atom_site_aniso_label
_atom_site_aniso_U_11
_atom_site_aniso_U_22
_atom_site_aniso_U_33
_atom_site_aniso_U_23
_atom_site_aniso_U_13
_atom_site_aniso_U_12
Se01 0.0397(6) 0.0360(5) 0.0433(6) 0.0011(4) -0.0128(4) 0.0051(4)
Se02 0.0432(6) 0.0386(5) 0.0596(7) 0.0019(5) 0.0076(5) 0.0127(4)
P003 0.0305(12) 0.0288(10) 0.0253(11) 0.0032(9) -0.0062(9) 0.0082(9)
P004 0.0313(12) 0.0301(11) 0.0275(11) 0.0051(9) -0.0005(9) 0.0061(9)
N007 0.024(3) 0.021(3) 0.033(3) 0.005(2) 0.000(3) 0.005(2)
N008 0.030(3) 0.030(3) 0.022(3) 0.001(3) 0.002(3) 0.005(2)
N009 0.031(3) 0.025(3) 0.023(3) 0.003(2) -0.011(3) 0.007(2)
N00A 0.026(3) 0.022(3) 0.030(3) 0.005(2) -0.010(3) 0.006(2)
C00C 0.021(3) 0.027(3) 0.027(3) 0.003(3) -0.001(3) 0.009(3)
C00D 0.023(3) 0.025(3) 0.027(3) 0.004(3) -0.005(3) 0.004(3)
C00E 0.024(3) 0.033(3) 0.026(3) 0.008(3) -0.004(3) 0.009(3)
C00F 0.023(3) 0.029(3) 0.028(3) 0.011(3) -0.003(3) 0.007(3)
C00G 0.024(3) 0.029(3) 0.027(3) 0.008(3) -0.011(3) 0.010(3)
C00H 0.027(4) 0.021(3) 0.030(4) 0.007(3) -0.007(3) 0.006(3)
C00I 0.024(3) 0.030(3) 0.033(4) 0.008(3) -0.007(3) 0.007(3)
C00J 0.033(4) 0.030(3) 0.030(4) 0.012(3) -0.007(3) 0.008(3)
C00K 0.026(4) 0.026(3) 0.024(3) 0.009(3) -0.006(3) 0.004(3)
C00L 0.027(3) 0.032(3) 0.019(3) 0.009(3) -0.002(3) 0.011(3)
C00M 0.030(4) 0.028(3) 0.022(3) 0.009(3) -0.006(3) 0.008(3)
C00N 0.026(4) 0.032(3) 0.030(4) 0.008(3) -0.007(3) 0.011(3)
C00O 0.026(4) 0.026(3) 0.033(4) 0.004(3) -0.003(3) 0.008(3)
C00P 0.023(3) 0.032(3) 0.026(3) 0.011(3) -0.013(3) 0.007(3)
C00Q 0.026(4) 0.034(3) 0.029(4) 0.007(3) -0.004(3) 0.007(3)
C00R 0.029(4) 0.033(4) 0.023(4) 0.011(3) -0.004(3) 0.005(3)
C00S 0.024(3) 0.024(3) 0.028(4) 0.006(3) -0.007(3) 0.003(3)
C00T 0.028(4) 0.029(3) 0.025(3) 0.007(3) 0.003(3) 0.013(3)
C00U 0.024(4) 0.025(3) 0.034(4) 0.004(3) -0.012(3) 0.007(3)
C00V 0.033(4) 0.026(3) 0.017(3) 0.003(3) -0.008(3) 0.007(3)
C00W 0.038(4) 0.046(4) 0.038(4) 0.020(3) 0.002(3) 0.023(3)
C00X 0.025(4) 0.028(3) 0.030(4) 0.008(3) -0.008(3) 0.005(3)
C00Y 0.029(4) 0.028(3) 0.024(4) 0.001(3) -0.010(3) 0.006(3)
C00Z 0.031(4) 0.031(4) 0.032(4) -0.003(3) -0.003(3) 0.004(3)
C010 0.028(3) 0.027(3) 0.019(3) 0.009(3) -0.002(3) 0.008(3)
C011 0.023(3) 0.026(3) 0.027(3) 0.005(3) -0.005(3) 0.012(3)
C012 0.031(4) 0.025(3) 0.021(3) 0.008(3) -0.005(3) 0.010(3)
C013 0.029(4) 0.034(4) 0.033(4) 0.003(3) -0.005(3) 0.007(3)
C014 0.031(4) 0.028(3) 0.028(4) 0.010(3) -0.004(3) 0.005(3)
C015 0.026(4) 0.032(3) 0.024(3) 0.009(3) -0.011(3) 0.008(3)
C016 0.032(4) 0.032(4) 0.025(4) 0.012(3) -0.008(3) 0.010(3)
C017 0.030(4) 0.028(3) 0.022(3) 0.012(3) -0.002(3) 0.007(3)
C018 0.027(4) 0.033(3) 0.026(3) 0.011(3) -0.005(3) 0.010(3)
C019 0.026(4) 0.032(4) 0.028(4) 0.007(3) -0.006(3) 0.010(3)
C01A 0.027(4) 0.022(3) 0.030(4) 0.006(3) -0.006(3) 0.008(3)
C01B 0.031(4) 0.036(4) 0.026(4) 0.014(3) -0.005(3) 0.009(3)
C01C 0.028(4) 0.036(3) 0.026(4) 0.008(3) -0.005(3) 0.012(3)
C01D 0.032(4) 0.026(3) 0.032(4) 0.003(3) -0.003(3) 0.004(3)
C01E 0.030(4) 0.027(3) 0.031(4) 0.009(3) -0.004(3) 0.009(3)
C01F 0.037(4) 0.033(4) 0.034(4) 0.007(3) -0.003(3) 0.004(3)
C01G 0.028(4) 0.030(4) 0.032(4) 0.008(3) -0.008(3) 0.011(3)
C01H 0.026(4) 0.035(4) 0.032(4) 0.015(3) -0.009(3) 0.005(3)
C01I 0.029(4) 0.033(3) 0.023(3) 0.003(3) -0.009(3) 0.000(3)
C01J 0.035(4) 0.032(4) 0.039(4) 0.001(3) 0.004(3) 0.016(3)
C01K 0.031(4) 0.030(4) 0.031(4) 0.001(3) 0.003(3) 0.005(3)
C01L 0.034(4) 0.027(3) 0.026(4) 0.008(3) -0.007(3) 0.005(3)
C01M 0.033(4) 0.062(5) 0.046(5) 0.027(4) 0.007(4) 0.013(4)
C01N 0.032(4) 0.031(4) 0.029(4) 0.007(3) -0.004(3) 0.007(3)
C01O 0.030(4) 0.028(3) 0.022(3) 0.007(3) -0.004(3) 0.006(3)
C01P 0.031(4) 0.027(3) 0.034(4) 0.012(3) -0.012(3) 0.003(3)
C01Q 0.037(4) 0.024(3) 0.035(4) 0.004(3) -0.010(3) 0.005(3)
C01R 0.039(4) 0.023(3) 0.035(4) 0.004(3) -0.014(3) 0.007(3)
C01S 0.038(4) 0.048(4) 0.029(4) 0.014(3) 0.002(3) 0.010(3)
C02M 0.065(5) 0.078(5) 0.044(5) 0.006(4) -0.004(4) 0.035(5)
C038 0.070(6) 0.095(6) 0.051(5) 0.010(5) -0.015(5) 0.040(5)
C02X 0.061(6) 0.108(6) 0.040(5) 0.024(5) -0.008(5) 0.017(5)
C039 0.068(6) 0.130(7) 0.029(5) 0.026(5) 0.001(4) 0.012(5)
C02W 0.053(5) 0.105(6) 0.034(4) 0.018(5) 0.003(4) 0.022(5)
C01T 0.028(4) 0.032(3) 0.040(4) 0.010(3) -0.014(3) 0.007(3)
C01U 0.026(4) 0.041(4) 0.033(4) 0.010(3) -0.011(3) 0.011(3)
C01V 0.034(4) 0.044(4) 0.034(4) 0.009(4) 0.000(3) 0.017(3)
C01W 0.033(4) 0.034(4) 0.030(4) 0.011(3) 0.003(3) 0.012(3)
B01X 0.019(4) 0.035(4) 0.026(4) 0.009(3) -0.007(3) 0.007(3)
C01Y 0.039(4) 0.029(4) 0.029(4) 0.008(3) -0.004(3) 0.010(3)
C01Z 0.037(4) 0.029(3) 0.021(3) 0.001(3) -0.007(3) 0.007(3)
C020 0.035(4) 0.045(4) 0.029(4) 0.014(3) 0.004(3) 0.010(3)
C022 0.038(4) 0.033(3) 0.030(4) 0.003(3) 0.000(3) 0.013(3)
C023 0.044(4) 0.032(4) 0.037(4) 0.009(3) -0.002(4) 0.018(3)
C024 0.036(4) 0.035(4) 0.042(4) 0.000(3) -0.019(4) 0.015(3)
C025 0.030(4) 0.041(4) 0.032(4) 0.014(3) -0.010(3) 0.014(3)
C026 0.036(4) 0.042(4) 0.031(4) 0.014(3) -0.003(3) 0.008(3)
C027 0.038(4) 0.030(4) 0.040(4) 0.010(3) -0.011(4) 0.003(3)
C028 0.032(4) 0.030(3) 0.037(4) 0.007(3) -0.008(3) 0.013(3)
C029 0.044(5) 0.042(4) 0.050(5) 0.004(4) 0.006(4) 0.015(4)
C02A 0.051(6) 0.064(6) 0.024(5) 0.003(4) -0.002(4) 0.020(5)
C02B 0.035(4) 0.033(4) 0.050(5) 0.009(4) -0.018(4) 0.004(3)
C02C 0.051(6) 0.036(5) 0.066(7) 0.014(5) 0.011(5) 0.014(4)
C02D 0.049(5) 0.033(4) 0.046(5) 0.011(4) -0.012(4) 0.015(4)
C02E 0.064(7) 0.037(5) 0.063(7) 0.009(5) 0.008(5) 0.025(5)
B02F 0.026(4) 0.031(4) 0.025(4) 0.006(3) -0.011(3) 0.002(3)
C02G 0.033(4) 0.052(4) 0.035(4) 0.017(4) 0.002(4) 0.005(4)
C02H 0.061(6) 0.053(6) 0.036(5) 0.016(5) -0.021(5) -0.007(5)
C02I 0.047(5) 0.081(6) 0.057(5) 0.033(5) 0.008(4) 0.018(4)
C02J 0.069(7) 0.037(5) 0.061(6) 0.014(5) -0.018(5) 0.026(5)
C02K 0.041(6) 0.041(5) 0.089(8) 0.017(5) -0.018(5) 0.003(4)
C02L 0.055(6) 0.044(5) 0.051(6) 0.016(4) 0.000(5) 0.026(4)
C02N 0.045(5) 0.030(4) 0.045(5) 0.003(4) -0.028(4) -0.001(4)
C02O 0.044(6) 0.047(5) 0.059(6) 0.018(5) 0.003(5) -0.003(4)
C02P 0.030(5) 0.073(6) 0.045(6) 0.003(5) 0.011(4) 0.012(4)
C02R 0.057(6) 0.056(6) 0.072(7) 0.025(5) 0.035(6) 0.031(5)
C02S 0.047(6) 0.114(9) 0.038(6) 0.020(6) -0.011(5) -0.002(6)
C02T 0.058(6) 0.041(5) 0.085(8) 0.017(5) -0.012(6) 0.029(5)
C02U 0.041(6) 0.077(7) 0.048(6) 0.001(5) -0.020(5) 0.018(5)
C02V 0.077(8) 0.055(6) 0.064(7) -0.020(5) -0.041(6) 0.027(5)
C02Y 0.056(5) 0.096(6) 0.056(5) 0.035(5) 0.018(5) 0.033(5)
C02Z 0.075(7) 0.065(6) 0.047(6) 0.024(5) -0.009(5) 0.034(5)
C030 0.061(7) 0.063(6) 0.054(7) -0.015(5) 0.007(5) 0.023(5)
C031 0.061(7) 0.047(6) 0.070(7) 0.015(5) -0.001(6) -0.016(5)
C032 0.043(6) 0.073(7) 0.095(9) 0.031(7) 0.001(6) -0.002(5)
C033 0.054(7) 0.051(6) 0.088(8) -0.004(6) 0.012(6) 0.017(5)
C034 0.079(6) 0.067(5) 0.056(5) 0.010(5) 0.020(5) 0.023(5)
C035 0.093(9) 0.049(6) 0.093(9) 0.014(6) -0.059(7) 0.003(6)
C036 0.058(7) 0.062(7) 0.093(8) 0.037(6) -0.028(6) -0.014(5)
C037 0.101(9) 0.055(6) 0.096(9) 0.004(6) 0.010(7) 0.055(6)
C03A 0.071(8) 0.079(7) 0.049(6) 0.029(6) 0.001(5) -0.012(6)
C03B 0.084(6) 0.091(6) 0.057(5) 0.010(5) 0.028(5) 0.037(5)

loop_
_atom_type_symbol
_atom_type_description
_atom_type_scat_dispersion_real
_atom_type_scat_dispersion_imag
_atom_type_scat_source
C C 0.0033 0.0016 'International Tables Vol C Tables 4.2.6.8 and 6.1.1.4'
H H 0.0000 0.0000 'International Tables Vol C Tables 4.2.6.8 and 6.1.1.4'
B B 0.0013 0.0007 'International Tables Vol C Tables 4.2.6.8 and 6.1.1.4'
Cl Cl 0.1484 0.1585 'International Tables Vol C Tables 4.2.6.8 and 6.1.1.4'
N N 0.0061 0.0033 'International Tables Vol C Tables 4.2.6.8 and 6.1.1.4'
P P 0.1023 0.0942 'International Tables Vol C Tables 4.2.6.8 and 6.1.1.4'
Se Se -0.0929 2.2259 'International Tables Vol C Tables 4.2.6.8 and 6.1.1.4'

loop_
_geom_angle_atom_site_label_1
_geom_angle_atom_site_label_2
_geom_angle_atom_site_label_3
_geom_angle
_geom_angle_site_symmetry_1
_geom_angle_site_symmetry_3
_geom_angle_publ_flag
C00W P003 Se01 111.6(3) . . ?
C01I P003 Se01 114.7(3) . . ?
C01I P003 C00W 104.3(4) . . ?
C01I P003 C01Z 103.0(4) . . ?
C01Z P003 Se01 117.8(3) . . ?
C01Z P003 C00W 104.0(4) . . ?
C00O P004 Se02 114.0(3) . . ?
C00O P004 C018 102.5(4) . . ?
C00O P004 C01S 106.3(3) . . ?
C018 P004 Se02 118.3(3) . . ?
C018 P004 C01S 101.8(3) . . ?
C01S P004 Se02 112.5(2) . . ?
C00N N007 C00X 108.4(6) . . ?
C011 N007 C00N 121.4(6) . . ?
C011 N007 C00X 129.9(6) . . ?
C00F N008 C00L 126.7(6) . . ?
C00F N008 C012 125.8(6) . . ?
C00L N008 C012 107.5(6) . . ?
C00K N009 C01E 108.4(6) . . ?
C010 N009 C00K 125.0(6) . . ?
C010 N009 C01E 126.3(6) . . ?
C00D N00A C01A 108.4(6) . . ?
C01O N00A C00D 120.3(6) . . ?
C01O N00A C01A 130.9(6) . . ?
C00F C00C B01X 120.5(7) . . ?
C011 C00C C00F 115.1(7) . . ?
C011 C00C B01X 124.2(6) . . ?
N00A C00D C00H 109.6(7) . . ?
C00S C00D N00A 127.9(6) . . ?
C00S C00D C00H 122.4(7) . . ?
C00L C00E C019 113.9(7) . . ?
C00L C00E B01X 114.9(7) . . ?
C019 C00E B01X 131.2(7) . . ?
N008 C00F C00C 116.0(7) . . ?
N008 C00F C00O 119.8(6) . . ?
C00O C00F C00C 124.2(7) . . ?
C01A C00G C00H 106.8(6) . . ?
C01G C00G C00H 132.1(7) . . ?
C01G C00G C01A 121.1(7) . . ?
C00D C00H C00G 106.7(6) . . ?
C01Q C00H C00D 119.8(7) . . ?
C01Q C00H C00G 133.4(7) . . ?
C00N C00I C013 115.1(7) . . ?
C00N C00I B01X 117.2(7) . . ?
C013 C00I B01X 127.6(7) . . ?
C00N C00J C00Q 108.1(7) . . ?
C01F C00J C00N 116.8(7) . . ?
C01F C00J C00Q 135.0(7) . . ?
N009 C00K C00P 124.6(7) . . ?
N009 C00K C014 110.0(6) . . ?
C00P C00K C014 125.3(7) . . ?
N008 C00L C00E 124.0(7) . . ?
N008 C00L C00M 110.6(6) . . ?
C00E C00L C00M 125.4(7) . . ?
C00L C00M C017 105.6(6) . . ?
C00R C00M C00L 117.6(7) . . ?
C00R C00M C017 136.7(7) . . ?
C00I C00N N007 125.8(7) . . ?
C00I C00N C00J 125.2(7) . . ?
C00J C00N N007 109.0(7) . . ?
C00F C00O P004 125.1(6) . . ?
C00Z C00O P004 118.7(6) . . ?
C00Z C00O C00F 116.1(7) . . ?
C00K C00P C01L 113.0(7) . . ?
C00K C00P B02F 115.9(7) . . ?
C01L C00P B02F 131.0(7) . . ?
C00J C00Q C00X 106.9(6) . . ?
C01B C00Q C00J 133.4(7) . . ?
C01B C00Q C00X 119.5(7) . . ?
C00M C00R H00R 119.6 . . ?
C00M C00R C01C 120.9(7) . . ?
C01C C00R H00R 119.6 . . ?
C00D C00S C00U 114.6(7) . . ?
C00D C00S B02F 116.9(6) . . ?
C00U C00S B02F 128.4(7) . . ?
C01E C00T C014 106.5(6) . . ?
C01E C00T C01W 119.8(7) . . ?
C01W C00T C014 133.7(8) . . ?
C00S C00U H00U 118.0 . . ?
C01T C00U C00S 124.0(7) . . ?
C01T C00U H00U 118.0 . . ?
C010 C00V C01O 116.4(6) . . ?
C010 C00V B02F 120.4(7) . . ?
C01O C00V B02F 123.1(6) . . ?
C01M C00W P003 122.2(7) . . ?
C01M C00W C034 117.6(9) . . ?
C034 C00W P003 120.2(7) . . ?
N007 C00X C00Q 107.3(6) . . ?
C01N C00X N007 132.8(7) . . ?
C01N C00X C00Q 119.7(7) . . ?
C01I C00Y H00Y 119.4 . . ?
C01U C00Y H00Y 119.4 . . ?
C01U C00Y C01I 121.1(7) . . ?
C00O C00Z H00Z 118.5 . . ?
C01K C00Z C00O 122.9(8) . . ?
C01K C00Z H00Z 118.5 . . ?
N009 C010 C00V 117.5(6) . . ?
N009 C010 C01I 120.0(6) . . ?
C00V C010 C01I 122.5(7) . . ?
N007 C011 C00C 117.8(6) . . ?
N007 C011 C01K 119.8(7) . . ?
C00C C011 C01K 122.1(7) . . ?
N008 C012 C017 109.2(6) . . ?
C018 C012 N008 127.7(7) . . ?
C018 C012 C017 123.0(6) . . ?
C00I C013 H013 118.8 . . ?
C01J C013 C00I 122.3(8) . . ?
C01J C013 H013 118.8 . . ?
C00K C014 C00T 105.7(7) . . ?
C016 C014 C00K 120.4(7) . . ?
C016 C014 C00T 133.7(7) . . ?
C016 C015 C01L 120.1(7) . . ?
C016 C015 C025 118.3(7) . . ?
C01L C015 C025 121.6(7) . . ?
C014 C016 C015 117.4(7) . . ?
C014 C016 H016 121.3 . . ?
C015 C016 H016 121.3 . . ?
C012 C017 C00M 107.0(6) . . ?
C01H C017 C00M 135.3(7) . . ?
C01H C017 C012 117.5(7) . . ?
C012 C018 P004 118.3(5) . . ?
C01D C018 P004 124.0(6) . . ?
C01D C018 C012 117.1(7) . . ?
C00E C019 H019 118.5 . . ?
C01C C019 C00E 123.1(7) . . ?
C01C C019 H019 118.5 . . ?
N00A C01A C00G 108.4(6) . . ?
N00A C01A C01R 135.5(6) . . ?
C00G C01A C01R 116.0(6) . . ?
C00Q C01B H01B 118.9 . . ?
C00Q C01B C026 122.1(8) . . ?
C026 C01B H01B 118.9 . . ?
C00R C01C C01V 120.6(7) . . ?
C019 C01C C00R 119.0(7) . . ?
C019 C01C C01V 120.3(7) . . ?
C018 C01D H01D 118.6 . . ?
C01P C01D C018 122.7(7) . . ?
C01P C01D H01D 118.6 . . ?
C00T C01E N009 109.3(6) . . ?
C00T C01E C01Z 123.7(7) . . ?
C01Z C01E N009 127.0(7) . . ?
C00J C01F H01F 119.2 . . ?
C01J C01F C00J 121.6(7) . . ?
C01J C01F H01F 119.2 . . ?
C00G C01G H01G 119.4 . . ?
C00G C01G C028 121.3(7) . . ?
C028 C01G H01G 119.4 . . ?
C017 C01H H01H 119.6 . . ?
C017 C01H C01P 120.8(7) . . ?
C01P C01H H01H 119.6 . . ?
C00Y C01I P003 119.2(6) . . ?
C00Y C01I C010 117.6(7) . . ?
C010 C01I P003 123.2(6) . . ?
C013 C01J C01F 118.8(7) . . ?
C013 C01J C029 122.0(8) . . ?
C01F C01J C029 119.2(7) . . ?
C00Z C01K C011 119.2(7) . . ?
C00Z C01K H01K 120.4 . . ?
C011 C01K H01K 120.4 . . ?
C00P C01L H01L 118.2 . . ?
C015 C01L C00P 123.6(7) . . ?
C015 C01L H01L 118.2 . . ?
C00W C01M H01M 119.3 . . ?
C02I C01M C00W 121.4(9) . . ?
C02I C01M H01M 119.3 . . ?
C00X C01N H01N 120.9 . . ?
C020 C01N C00X 118.1(7) . . ?
C020 C01N H01N 120.9 . . ?
N00A C01O C00V 118.5(6) . . ?
N00A C01O C01U 123.4(7) . . ?
C01U C01O C00V 118.1(6) . . ?
C01D C01P C01H 118.8(7) . . ?
C01D C01P C027 121.0(7) . . ?
C01H C01P C027 120.1(7) . . ?
C00H C01Q H01Q 119.9 . . ?
C00H C01Q C01T 120.2(7) . . ?
C01T C01Q H01Q 119.9 . . ?
C01A C01R H01R 119.7 . . ?
C024 C01R C01A 120.6(7) . . ?
C024 C01R H01R 119.7 . . ?
C02M C01S P004 119.6(4) . . ?
C02M C01S C02W 120.0 . . ?
C02W C01S P004 120.4(4) . . ?
C01S C02M H2 120.0 . . ?
C01S C02M C038 120.0 . . ?
C038 C02M H2 120.0 . . ?
C02M C038 H038 120.0 . . ?
C02X C038 C02M 120.0 . . ?
C02X C038 H038 120.0 . . ?
C038 C02X H3 120.0 . . ?
C039 C02X C038 120.0 . . ?
C039 C02X H3 120.0 . . ?
C02X C039 H039 120.0 . . ?
C02W C039 C02X 120.0 . . ?
C02W C039 H039 120.0 . . ?
C01S C02W H4 120.0 . . ?
C039 C02W C01S 120.0 . . ?
C039 C02W H4 120.0 . . ?
C00U C01T C01Q 119.0(7) . . ?
C00U C01T C02B 122.2(7) . . ?
C01Q C01T C02B 118.8(7) . . ?
C00Y C01U C01O 123.9(7) . . ?
C00Y C01U H01U 118.1 . . ?
C01O C01U H01U 118.1 . . ?
C02A C01V C01C 107.9(7) . . ?
C02A C01V C02R 110.5(8) . . ?
C02P C01V C01C 111.6(7) . . ?
C02P C01V C02A 109.3(8) . . ?
C02P C01V C02R 108.2(8) . . ?
C02R C01V C01C 109.4(7) . . ?
C00T C01W H01W 120.6 . . ?
C00T C01W C022 118.7(8) . . ?
C022 C01W H01W 120.6 . . ?
C00C B01X C00I 111.7(7) . . ?
C00E B01X C00C 117.6(7) . . ?
C00E B01X C00I 130.2(7) . . ?
C01Z C01Y H01Y 118.5 . . ?
C01Z C01Y C022 123.0(7) . . ?
C022 C01Y H01Y 118.5 . . ?
C01E C01Z P003 118.3(6) . . ?
C01E C01Z C01Y 116.2(8) . . ?
C01Y C01Z P003 125.2(6) . . ?
C01N C020 H020 118.1 . . ?
C01N C020 C026 123.8(8) . . ?
C026 C020 H020 118.1 . . ?
C01W C022 C023 122.1(8) . . ?
C01Y C022 C01W 118.4(7) . . ?
C01Y C022 C023 119.4(7) . . ?
C022 C023 C02L 111.3(7) . . ?
C02C C023 C022 111.0(7) . . ?
C02C C023 C02L 108.4(8) . . ?
C02E C023 C022 109.1(7) . . ?
C02E C023 C02C 109.4(7) . . ?
C02E C023 C02L 107.6(8) . . ?
C01R C024 H024 118.4 . . ?
C01R C024 C028 123.2(8) . . ?
C028 C024 H024 118.4 . . ?
C02S C025 C015 110.0(7) . . ?
C02S C025 C035 108.1(9) . . ?
C02U C025 C015 109.8(7) . . ?
C02U C025 C02S 110.0(8) . . ?
C02U C025 C035 107.5(8) . . ?
C035 C025 C015 111.4(7) . . ?
C01B C026 C020 116.6(7) . . ?
C01B C026 C02G 123.4(8) . . ?
C020 C026 C02G 120.0(8) . . ?
C01P C027 C02H 107.3(7) . . ?
C01P C027 C02K 109.5(7) . . ?
C02K C027 C02H 109.5(8) . . ?
C02O C027 C01P 114.2(7) . . ?
C02O C027 C02H 108.5(8) . . ?
C02O C027 C02K 107.7(8) . . ?
C01G C028 C02D 122.8(7) . . ?
C024 C028 C01G 117.6(7) . . ?
C024 C028 C02D 119.6(7) . . ?
C01J C029 C030 109.6(8) . . ?
C01J C029 C033 112.8(7) . . ?
C030 C029 C033 104.7(8) . . ?
C037 C029 C01J 109.7(8) . . ?
C037 C029 C030 110.6(9) . . ?
C037 C029 C033 109.3(9) . . ?
C01V C02A H5 109.5 . . ?
C01V C02A H 109.5 . . ?
C01V C02A HA 109.5 . . ?
H5 C02A H 109.5 . . ?
H5 C02A HA 109.5 . . ?
H C02A HA 109.5 . . ?
C02N C02B C01T 112.6(7) . . ?
C02N C02B C036 107.3(8) . . ?
C02V C02B C01T 108.7(8) . . ?
C02V C02B C02N 107.8(8) . . ?
C02V C02B C036 111.6(9) . . ?
C036 C02B C01T 108.9(8) . . ?
C023 C02C H02A 109.5 . . ?
C023 C02C H02B 109.5 . . ?
C023 C02C H02C 109.5 . . ?
H02A C02C H02B 109.5 . . ?
H02A C02C H02C 109.5 . . ?
H02B C02C H02C 109.5 . . ?
C028 C02D C02Z 107.8(8) . . ?
C02J C02D C028 112.1(7) . . ?
C02J C02D C02Z 108.1(8) . . ?
C02T C02D C028 111.9(7) . . ?
C02T C02D C02J 108.7(8) . . ?
C02T C02D C02Z 108.1(8) . . ?
C023 C02E H02D 109.5 . . ?
C023 C02E H02E 109.5 . . ?
C023 C02E H02F 109.5 . . ?
H02D C02E H02E 109.5 . . ?
H02D C02E H02F 109.5 . . ?
H02E C02E H02F 109.5 . . ?
C00P B02F C00S 130.6(7) . . ?
C00P B02F C00V 116.3(7) . . ?
C00S B02F C00V 112.7(7) . . ?
C026 C02G C031 111.0(7) . . ?
C026 C02G C03A 108.5(7) . . ?
C031 C02G C03A 105.9(8) . . ?
C032 C02G C026 111.7(8) . . ?
C032 C02G C031 108.2(8) . . ?
C032 C02G C03A 111.6(9) . . ?
C027 C02H H6 109.5 . . ?
C027 C02H HB 109.5 . . ?
C027 C02H HC 109.5 . . ?
H6 C02H HB 109.5 . . ?
H6 C02H HC 109.5 . . ?
HB C02H HC 109.5 . . ?
C01M C02I H02I 120.0 . . ?
C01M C02I C02Y 120.1(10) . . ?
C02Y C02I H02I 120.0 . . ?
C02D C02J H02G 109.5 . . ?
C02D C02J H02H 109.5 . . ?
C02D C02J H02J 109.5 . . ?
H02G C02J H02H 109.5 . . ?
H02G C02J H02J 109.5 . . ?
H02H C02J H02J 109.5 . . ?
C027 C02K H7 109.5 . . ?
C027 C02K HD 109.5 . . ?
C027 C02K HE 109.5 . . ?
H7 C02K HD 109.5 . . ?
H7 C02K HE 109.5 . . ?
HD C02K HE 109.5 . . ?
C023 C02L H02K 109.5 . . ?
C023 C02L H02L 109.5 . . ?
C023 C02L H02M 109.5 . . ?
H02K C02L H02L 109.5 . . ?
H02K C02L H02M 109.5 . . ?
H02L C02L H02M 109.5 . . ?
C02B C02N H02N 109.5 . . ?
C02B C02N H02O 109.5 . . ?
C02B C02N H02P 109.5 . . ?
H02N C02N H02O 109.5 . . ?
H02N C02N H02P 109.5 . . ?
H02O C02N H02P 109.5 . . ?
C027 C02O H8 109.5 . . ?
C027 C02O HF 109.5 . . ?
C027 C02O HG 109.5 . . ?
H8 C02O HF 109.5 . . ?
H8 C02O HG 109.5 . . ?
HF C02O HG 109.5 . . ?
C01V C02P H9 109.5 . . ?
C01V C02P HH 109.5 . . ?
C01V C02P HI 109.5 . . ?
H9 C02P HH 109.5 . . ?
H9 C02P HI 109.5 . . ?
HH C02P HI 109.5 . . ?
C01V C02R H10 109.5 . . ?
C01V C02R HJ 109.5 . . ?
C01V C02R HK 109.5 . . ?
H10 C02R HJ 109.5 . . ?
H10 C02R HK 109.5 . . ?
HJ C02R HK 109.5 . . ?
C025 C02S H02Q 109.5 . . ?
C025 C02S H02R 109.5 . . ?
C025 C02S H02S 109.5 . . ?
H02Q C02S H02R 109.5 . . ?
H02Q C02S H02S 109.5 . . ?
H02R C02S H02S 109.5 . . ?
C02D C02T H02T 109.5 . . ?
C02D C02T H02U 109.5 . . ?
C02D C02T H02V 109.5 . . ?
H02T C02T H02U 109.5 . . ?
H02T C02T H02V 109.5 . . ?
H02U C02T H02V 109.5 . . ?
C025 C02U H02W 109.5 . . ?
C025 C02U H02X 109.5 . . ?
C025 C02U H02Y 109.5 . . ?
H02W C02U H02X 109.5 . . ?
H02W C02U H02Y 109.5 . . ?
H02X C02U H02Y 109.5 . . ?
C02B C02V H02Z 109.5 . . ?
C02B C02V HL 109.5 . . ?
C02B C02V HM 109.5 . . ?
H02Z C02V HL 109.5 . . ?
H02Z C02V HM 109.5 . . ?
HL C02V HM 109.5 . . ?
C02I C02Y H02 119.8 . . ?
C03B C02Y C02I 120.3(10) . . ?
C03B C02Y H02 119.8 . . ?
C02D C02Z H1 109.5 . . ?
C02D C02Z HN 109.5 . . ?
C02D C02Z HO 109.5 . . ?
H1 C02Z HN 109.5 . . ?
H1 C02Z HO 109.5 . . ?
HN C02Z HO 109.5 . . ?
C029 C030 H03H 109.5 . . ?
C029 C030 H03I 109.5 . . ?
C029 C030 H03J 109.5 . . ?
H03H C030 H03I 109.5 . . ?
H03H C030 H03J 109.5 . . ?
H03I C030 H03J 109.5 . . ?
C02G C031 H03K 109.5 . . ?
C02G C031 H03L 109.5 . . ?
C02G C031 H03M 109.5 . . ?
H03K C031 H03L 109.5 . . ?
H03K C031 H03M 109.5 . . ?
H03L C031 H03M 109.5 . . ?
C02G C032 H03N 109.5 . . ?
C02G C032 H03O 109.5 . . ?
C02G C032 H03P 109.5 . . ?
H03N C032 H03O 109.5 . . ?
H03N C032 H03P 109.5 . . ?
H03O C032 H03P 109.5 . . ?
C029 C033 H03Q 109.5 . . ?
C029 C033 H03R 109.5 . . ?
C029 C033 H03S 109.5 . . ?
H03Q C033 H03R 109.5 . . ?
H03Q C033 H03S 109.5 . . ?
H03R C033 H03S 109.5 . . ?
C00W C034 H034 118.6 . . ?
C03B C034 C00W 122.8(11) . . ?
C03B C034 H034 118.6 . . ?
C025 C035 H03A 109.5 . . ?
C025 C035 H03B 109.5 . . ?
C025 C035 H03C 109.5 . . ?
H03A C035 H03B 109.5 . . ?
H03A C035 H03C 109.5 . . ?
H03B C035 H03C 109.5 . . ?
C02B C036 H03D 109.5 . . ?
C02B C036 H03E 109.5 . . ?
C02B C036 H03F 109.5 . . ?
H03D C036 H03E 109.5 . . ?
H03D C036 H03F 109.5 . . ?
H03E C036 H03F 109.5 . . ?
C029 C037 H03T 109.5 . . ?
C029 C037 H03U 109.5 . . ?
C029 C037 H03V 109.5 . . ?
H03T C037 H03U 109.5 . . ?
H03T C037 H03V 109.5 . . ?
H03U C037 H03V 109.5 . . ?
C02G C03A H03W 109.5 . . ?
C02G C03A H03X 109.5 . . ?
C02G C03A H03Y 109.5 . . ?
H03W C03A H03X 109.5 . . ?
H03W C03A H03Y 109.5 . . ?
H03X C03A H03Y 109.5 . . ?
C02Y C03B H03G 121.2 . . ?
C034 C03B C02Y 117.7(11) . . ?
C034 C03B H03G 121.2 . . ?

loop_
_geom_bond_atom_site_label_1
_geom_bond_atom_site_label_2
_geom_bond_distance
_geom_bond_site_symmetry_2
_geom_bond_publ_flag
Se01 P003 2.104(2) . ?
Se02 P004 2.108(2) . ?
P003 C00W 1.828(9) . ?
P003 C01I 1.801(8) . ?
P003 C01Z 1.808(8) . ?
P004 C00O 1.789(7) . ?
P004 C018 1.799(8) . ?
P004 C01S 1.837(5) . ?
N007 C00N 1.402(9) . ?
N007 C00X 1.422(9) . ?
N007 C011 1.404(9) . ?
N008 C00F 1.376(9) . ?
N008 C00L 1.385(9) . ?
N008 C012 1.402(9) . ?
N009 C00K 1.380(9) . ?
N009 C010 1.378(10) . ?
N009 C01E 1.421(9) . ?
N00A C00D 1.399(9) . ?
N00A C01A 1.419(10) . ?
N00A C01O 1.396(9) . ?
C00C C00F 1.432(10) . ?
C00C C011 1.402(10) . ?
C00C B01X 1.556(11) . ?
C00D C00H 1.411(10) . ?
C00D C00S 1.396(11) . ?
C00E C00L 1.404(10) . ?
C00E C019 1.416(11) . ?
C00E B01X 1.525(11) . ?
C00F C00O 1.419(10) . ?
C00G C00H 1.469(10) . ?
C00G C01A 1.423(10) . ?
C00G C01G 1.361(10) . ?
C00H C01Q 1.376(10) . ?
C00I C00N 1.383(11) . ?
C00I C013 1.425(10) . ?
C00I B01X 1.574(11) . ?
C00J C00N 1.398(10) . ?
C00J C00Q 1.435(11) . ?
C00J C01F 1.398(11) . ?
C00K C00P 1.393(10) . ?
C00K C014 1.402(11) . ?
C00L C00M 1.410(10) . ?
C00M C00R 1.377(11) . ?
C00M C017 1.453(10) . ?
C00O C00Z 1.389(11) . ?
C00P C01L 1.428(10) . ?
C00P B02F 1.516(12) . ?
C00Q C00X 1.438(10) . ?
C00Q C01B 1.368(10) . ?
C00R H00R 0.9500 . ?
C00R C01C 1.408(10) . ?
C00S C00U 1.427(10) . ?
C00S B02F 1.536(11) . ?
C00T C014 1.499(10) . ?
C00T C01E 1.382(11) . ?
C00T C01W 1.402(10) . ?
C00U H00U 0.9500 . ?
C00U C01T 1.369(10) . ?
C00V C010 1.416(10) . ?
C00V C01O 1.435(11) . ?
C00V B02F 1.573(11) . ?
C00W C01M 1.370(12) . ?
C00W C034 1.393(12) . ?
C00X C01N 1.388(11) . ?
C00Y H00Y 0.9500 . ?
C00Y C01I 1.359(11) . ?
C00Y C01U 1.344(9) . ?
C00Z H00Z 0.9500 . ?
C00Z C01K 1.382(10) . ?
C010 C01I 1.434(10) . ?
C011 C01K 1.413(10) . ?
C012 C017 1.411(10) . ?
C012 C018 1.393(10) . ?
C013 H013 0.9500 . ?
C013 C01J 1.395(11) . ?
C014 C016 1.402(10) . ?
C015 C016 1.410(10) . ?
C015 C01L 1.422(11) . ?
C015 C025 1.550(10) . ?
C016 H016 0.9500 . ?
C017 C01H 1.395(10) . ?
C018 C01D 1.391(10) . ?
C019 H019 0.9500 . ?
C019 C01C 1.403(11) . ?
C01A C01R 1.433(10) . ?
C01B H01B 0.9500 . ?
C01B C026 1.380(11) . ?
C01C C01V 1.554(11) . ?
C01D H01D 0.9500 . ?
C01D C01P 1.377(11) . ?
C01E C01Z 1.380(10) . ?
C01F H01F 0.9500 . ?
C01F C01J 1.393(11) . ?
C01G H01G 0.9500 . ?
C01G C028 1.392(11) . ?
C01H H01H 0.9500 . ?
C01H C01P 1.418(11) . ?
C01J C029 1.529(11) . ?
C01K H01K 0.9500 . ?
C01L H01L 0.9500 . ?
C01M H01M 0.9500 . ?
C01M C02I 1.357(13) . ?
C01N H01N 0.9500 . ?
C01N C020 1.366(11) . ?
C01O C01U 1.400(10) . ?
C01P C027 1.526(10) . ?
C01Q H01Q 0.9500 . ?
C01Q C01T 1.391(11) . ?
C01R H01R 0.9500 . ?
C01R C024 1.330(10) . ?
C01S C02M 1.3900 . ?
C01S C02W 1.3900 . ?
C02M H2 0.9500 . ?
C02M C038 1.3900 . ?
C038 H038 0.9500 . ?
C038 C02X 1.3900 . ?
C02X H3 0.9500 . ?
C02X C039 1.3900 . ?
C039 H039 0.9500 . ?
C039 C02W 1.3900 . ?
C02W H4 0.9500 . ?
C01T C02B 1.548(11) . ?
C01U H01U 0.9500 . ?
C01V C02A 1.524(12) . ?
C01V C02P 1.508(11) . ?
C01V C02R 1.528(12) . ?
C01W H01W 0.9500 . ?
C01W C022 1.425(11) . ?
C01Y H01Y 0.9500 . ?
C01Y C01Z 1.399(11) . ?
C01Y C022 1.403(11) . ?
C020 H020 0.9500 . ?
C020 C026 1.421(11) . ?
C022 C023 1.526(11) . ?
C023 C02C 1.515(12) . ?
C023 C02E 1.507(13) . ?
C023 C02L 1.547(12) . ?
C024 H024 0.9500 . ?
C024 C028 1.384(11) . ?
C025 C02S 1.516(13) . ?
C025 C02U 1.506(12) . ?
C025 C035 1.547(12) . ?
C026 C02G 1.529(11) . ?
C027 C02H 1.551(12) . ?
C027 C02K 1.533(12) . ?
C027 C02O 1.504(13) . ?
C028 C02D 1.533(11) . ?
C029 C030 1.535(13) . ?
C029 C033 1.547(13) . ?
C029 C037 1.528(15) . ?
C02A H5 0.9800 . ?
C02A H 0.9800 . ?
C02A HA 0.9800 . ?
C02B C02N 1.542(12) . ?
C02B C02V 1.536(14) . ?
C02B C036 1.537(14) . ?
C02C H02A 0.9800 . ?
C02C H02B 0.9800 . ?
C02C H02C 0.9800 . ?
C02D C02J 1.524(12) . ?
C02D C02T 1.527(13) . ?
C02D C02Z 1.557(13) . ?
C02E H02D 0.9800 . ?
C02E H02E 0.9800 . ?
C02E H02F 0.9800 . ?
C02G C031 1.539(13) . ?
C02G C032 1.525(14) . ?
C02G C03A 1.552(13) . ?
C02H H6 0.9800 . ?
C02H HB 0.9800 . ?
C02H HC 0.9800 . ?
C02I H02I 0.9500 . ?
C02I C02Y 1.392(14) . ?
C02J H02G 0.9800 . ?
C02J H02H 0.9800 . ?
C02J H02J 0.9800 . ?
C02K H7 0.9800 . ?
C02K HD 0.9800 . ?
C02K HE 0.9800 . ?
C02L H02K 0.9800 . ?
C02L H02L 0.9800 . ?
C02L H02M 0.9800 . ?
C02N H02N 0.9800 . ?
C02N H02O 0.9800 . ?
C02N H02P 0.9800 . ?
C02O H8 0.9800 . ?
C02O HF 0.9800 . ?
C02O HG 0.9800 . ?
C02P H9 0.9800 . ?
C02P HH 0.9800 . ?
C02P HI 0.9800 . ?
C02R H10 0.9800 . ?
C02R HJ 0.9800 . ?
C02R HK 0.9800 . ?
C02S H02Q 0.9800 . ?
C02S H02R 0.9800 . ?
C02S H02S 0.9800 . ?
C02T H02T 0.9800 . ?
C02T H02U 0.9800 . ?
C02T H02V 0.9800 . ?
C02U H02W 0.9800 . ?
C02U H02X 0.9800 . ?
C02U H02Y 0.9800 . ?
C02V H02Z 0.9800 . ?
C02V HL 0.9800 . ?
C02V HM 0.9800 . ?
C02Y H02 0.9500 . ?
C02Y C03B 1.386(15) . ?
C02Z H1 0.9800 . ?
C02Z HN 0.9800 . ?
C02Z HO 0.9800 . ?
C030 H03H 0.9800 . ?
C030 H03I 0.9800 . ?
C030 H03J 0.9800 . ?
C031 H03K 0.9800 . ?
C031 H03L 0.9800 . ?
C031 H03M 0.9800 . ?
C032 H03N 0.9800 . ?
C032 H03O 0.9800 . ?
C032 H03P 0.9800 . ?
C033 H03Q 0.9800 . ?
C033 H03R 0.9800 . ?
C033 H03S 0.9800 . ?
C034 H034 0.9500 . ?
C034 C03B 1.366(15) . ?
C035 H03A 0.9800 . ?
C035 H03B 0.9800 . ?
C035 H03C 0.9800 . ?
C036 H03D 0.9800 . ?
C036 H03E 0.9800 . ?
C036 H03F 0.9800 . ?
C037 H03T 0.9800 . ?
C037 H03U 0.9800 . ?
C037 H03V 0.9800 . ?
C03A H03W 0.9800 . ?
C03A H03X 0.9800 . ?
C03A H03Y 0.9800 . ?
C03B H03G 0.9500 . ?

loop_
_geom_torsion_atom_site_label_1
_geom_torsion_atom_site_label_2
_geom_torsion_atom_site_label_3
_geom_torsion_atom_site_label_4
_geom_torsion
_geom_torsion_site_symmetry_1
_geom_torsion_site_symmetry_2
_geom_torsion_site_symmetry_3
_geom_torsion_site_symmetry_4
_geom_torsion_publ_flag
Se01 P003 C00W C01M 140.2(7) . . . . ?
Se01 P003 C00W C034 -40.6(9) . . . . ?
Se01 P003 C01I C00Y -37.4(8) . . . . ?
Se01 P003 C01I C010 144.4(6) . . . . ?
Se01 P003 C01Z C01E -141.2(6) . . . . ?
Se01 P003 C01Z C01Y 44.9(8) . . . . ?
Se02 P004 C00O C00F 137.2(6) . . . . ?
Se02 P004 C00O C00Z -45.4(8) . . . . ?
Se02 P004 C018 C012 -135.5(5) . . . . ?
Se02 P004 C018 C01D 53.3(8) . . . . ?
Se02 P004 C01S C02M -159.8(3) . . . . ?
Se02 P004 C01S C02W 18.7(4) . . . . ?
P003 C00W C01M C02I 177.3(8) . . . . ?
P003 C00W C034 C03B -175.4(10) . . . . ?
P004 C00O C00Z C01K -177.1(7) . . . . ?
P004 C018 C01D C01P 168.5(7) . . . . ?
P004 C01S C02M C038 178.5(5) . . . . ?
P004 C01S C02W C039 -178.5(5) . . . . ?
N007 C00X C01N C020 177.0(8) . . . . ?
N007 C011 C01K C00Z -179.2(7) . . . . ?
N008 C00F C00O P004 -1.5(11) . . . . ?
N008 C00F C00O C00Z -178.9(7) . . . . ?
N008 C00L C00M C00R 176.3(7) . . . . ?
N008 C00L C00M C017 -2.0(9) . . . . ?
N008 C012 C017 C00M -1.1(9) . . . . ?
N008 C012 C017 C01H -176.2(7) . . . . ?
N008 C012 C018 P004 4.7(11) . . . . ?
N008 C012 C018 C01D 176.5(8) . . . . ?
N009 C00K C00P C01L -176.8(7) . . . . ?
N009 C00K C00P B02F 4.9(12) . . . . ?
N009 C00K C014 C00T -1.1(9) . . . . ?
N009 C00K C014 C016 175.6(7) . . . . ?
N009 C010 C01I P003 -6.7(11) . . . . ?
N009 C010 C01I C00Y 175.1(7) . . . . ?
N009 C01E C01Z P003 5.0(12) . . . . ?
N009 C01E C01Z C01Y 179.4(7) . . . . ?
N00A C00D C00H C00G 1.7(9) . . . . ?
N00A C00D C00H C01Q -175.7(7) . . . . ?
N00A C00D C00S C00U 175.9(7) . . . . ?
N00A C00D C00S B02F -0.4(12) . . . . ?
N00A C01A C01R C024 -177.9(9) . . . . ?
N00A C01O C01U C00Y 176.1(8) . . . . ?
C00C C00F C00O P004 176.1(6) . . . . ?
C00C C00F C00O C00Z -1.4(12) . . . . ?
C00C C011 C01K C00Z 6.1(12) . . . . ?
C00D N00A C01A C00G 3.3(9) . . . . ?
C00D N00A C01A C01R -173.4(9) . . . . ?
C00D N00A C01O C00V 4.6(11) . . . . ?
C00D N00A C01O C01U -173.4(7) . . . . ?
C00D C00H C01Q C01T 0.5(13) . . . . ?
C00D C00S C00U C01T -2.5(12) . . . . ?
C00D C00S B02F C00P 178.8(9) . . . . ?
C00D C00S B02F C00V 6.5(11) . . . . ?
C00E C00L C00M C00R -1.7(12) . . . . ?
C00E C00L C00M C017 180.0(7) . . . . ?
C00E C019 C01C C00R -5.3(12) . . . . ?
C00E C019 C01C C01V 177.0(7) . . . . ?
C00F N008 C00L C00E -1.2(13) . . . . ?
C00F N008 C00L C00M -179.2(7) . . . . ?
C00F N008 C012 C017 -179.6(7) . . . . ?
C00F N008 C012 C018 4.3(13) . . . . ?
C00F C00C C011 N007 178.6(7) . . . . ?
C00F C00C C011 C01K -6.7(11) . . . . ?
C00F C00C B01X C00E -3.4(11) . . . . ?
C00F C00C B01X C00I 169.7(7) . . . . ?
C00F C00O C00Z C01K 0.5(13) . . . . ?
C00G C00H C01Q C01T -176.1(9) . . . . ?
C00G C01A C01R C024 5.7(12) . . . . ?
C00G C01G C028 C024 1.2(13) . . . . ?
C00G C01G C028 C02D -177.4(8) . . . . ?
C00H C00D C00S C00U 0.3(12) . . . . ?
C00H C00D C00S B02F -176.0(7) . . . . ?
C00H C00G C01A N00A -2.2(9) . . . . ?
C00H C00G C01A C01R 175.2(7) . . . . ?
C00H C00G C01G C028 -178.4(8) . . . . ?
C00H C01Q C01T C00U -2.5(13) . . . . ?
C00H C01Q C01T C02B 177.9(8) . . . . ?
C00I C013 C01J C01F 3.6(13) . . . . ?
C00I C013 C01J C029 -176.2(8) . . . . ?
C00J C00Q C00X N007 -1.8(9) . . . . ?
C00J C00Q C00X C01N 173.7(7) . . . . ?
C00J C00Q C01B C026 -175.3(9) . . . . ?
C00J C01F C01J C013 -4.2(13) . . . . ?
C00J C01F C01J C029 175.6(8) . . . . ?
C00K N009 C010 C00V 2.1(11) . . . . ?
C00K N009 C010 C01I -179.8(7) . . . . ?
C00K N009 C01E C00T -1.3(9) . . . . ?
C00K N009 C01E C01Z -178.3(8) . . . . ?
C00K C00P C01L C015 1.3(11) . . . . ?
C00K C00P B02F C00S -172.7(8) . . . . ?
C00K C00P B02F C00V -0.7(11) . . . . ?
C00K C014 C016 C015 1.5(12) . . . . ?
C00L N008 C00F C00C -3.1(12) . . . . ?
C00L N008 C00F C00O 174.7(7) . . . . ?
C00L N008 C012 C017 -0.1(9) . . . . ?
C00L N008 C012 C018 -176.2(7) . . . . ?
C00L C00E C019 C01C 3.6(11) . . . . ?
C00L C00E B01X C00C -0.6(11) . . . . ?
C00L C00E B01X C00I -172.2(8) . . . . ?
C00L C00M C00R C01C 0.1(11) . . . . ?
C00L C00M C017 C012 1.9(8) . . . . ?
C00L C00M C017 C01H 175.6(9) . . . . ?
C00M C00R C01C C019 3.2(12) . . . . ?
C00M C00R C01C C01V -179.0(7) . . . . ?
C00M C017 C01H C01P -172.7(8) . . . . ?
C00N N007 C00X C00Q 4.3(8) . . . . ?
C00N N007 C00X C01N -170.3(9) . . . . ?
C00N N007 C011 C00C 13.1(11) . . . . ?
C00N N007 C011 C01K -161.8(7) . . . . ?
C00N C00I C013 C01J -0.9(12) . . . . ?
C00N C00I B01X C00C 10.8(10) . . . . ?
C00N C00I B01X C00E -177.3(8) . . . . ?
C00N C00J C00Q C00X -1.4(9) . . . . ?
C00N C00J C00Q C01B 174.9(9) . . . . ?
C00N C00J C01F C01J 2.0(12) . . . . ?
C00O P004 C018 C012 -9.2(7) . . . . ?
C00O P004 C018 C01D 179.6(7) . . . . ?
C00O P004 C01S C02M 74.8(5) . . . . ?
C00O P004 C01S C02W -106.7(4) . . . . ?
C00O C00Z C01K C011 -2.8(13) . . . . ?
C00P C00K C014 C00T -179.2(7) . . . . ?
C00P C00K C014 C016 -2.5(13) . . . . ?
C00Q C00J C00N N007 4.2(9) . . . . ?
C00Q C00J C00N C00I -177.7(8) . . . . ?
C00Q C00J C01F C01J -179.9(9) . . . . ?
C00Q C00X C01N C020 2.9(12) . . . . ?
C00Q C01B C026 C020 1.9(12) . . . . ?
C00Q C01B C026 C02G -178.2(8) . . . . ?
C00R C00M C017 C012 -175.9(9) . . . . ?
C00R C00M C017 C01H -2.2(16) . . . . ?
C00R C01C C01V C02A -99.4(9) . . . . ?
C00R C01C C01V C02P 20.7(11) . . . . ?
C00R C01C C01V C02R 140.4(8) . . . . ?
C00S C00D C00H C00G 178.0(7) . . . . ?
C00S C00D C00H C01Q 0.6(12) . . . . ?
C00S C00U C01T C01Q 3.6(13) . . . . ?
C00S C00U C01T C02B -176.8(8) . . . . ?
C00T C014 C016 C015 177.2(8) . . . . ?
C00T C01E C01Z P003 -171.5(6) . . . . ?
C00T C01E C01Z C01Y 2.9(12) . . . . ?
C00T C01W C022 C01Y -3.9(12) . . . . ?
C00T C01W C022 C023 176.9(7) . . . . ?
C00U C00S B02F C00P 3.1(15) . . . . ?
C00U C00S B02F C00V -169.2(8) . . . . ?
C00U C01T C02B C02N 1.6(13) . . . . ?
C00U C01T C02B C02V -117.7(10) . . . . ?
C00U C01T C02B C036 120.5(10) . . . . ?
C00V C010 C01I P003 171.3(6) . . . . ?
C00V C010 C01I C00Y -6.9(12) . . . . ?
C00V C01O C01U C00Y -1.9(12) . . . . ?
C00W P003 C01I C00Y 85.0(7) . . . . ?
C00W P003 C01I C010 -93.2(7) . . . . ?
C00W P003 C01Z C01E 94.8(7) . . . . ?
C00W P003 C01Z C01Y -79.1(8) . . . . ?
C00W C01M C02I C02Y 0.4(16) . . . . ?
C00W C034 C03B C02Y -4.0(19) . . . . ?
C00X N007 C00N C00I 176.5(8) . . . . ?
C00X N007 C00N C00J -5.3(9) . . . . ?
C00X N007 C011 C00C -173.9(7) . . . . ?
C00X N007 C011 C01K 11.2(12) . . . . ?
C00X C00Q C01B C026 0.7(12) . . . . ?
C00X C01N C020 C026 -0.1(13) . . . . ?
C010 N009 C00K C00P -6.0(12) . . . . ?
C010 N009 C00K C014 175.9(7) . . . . ?
C010 N009 C01E C00T -175.6(7) . . . . ?
C010 N009 C01E C01Z 7.5(13) . . . . ?
C010 C00V C01O N00A -176.3(7) . . . . ?
C010 C00V C01O C01U 1.8(11) . . . . ?
C010 C00V B02F C00P -2.7(11) . . . . ?
C010 C00V B02F C00S 170.8(7) . . . . ?
C011 N007 C00N C00I -9.1(12) . . . . ?
C011 N007 C00N C00J 169.0(7) . . . . ?
C011 N007 C00X C00Q -169.4(7) . . . . ?
C011 N007 C00X C01N 15.9(14) . . . . ?
C011 C00C C00F N008 -178.0(7) . . . . ?
C011 C00C C00F C00O 4.4(12) . . . . ?
C011 C00C B01X C00E 180.0(7) . . . . ?
C011 C00C B01X C00I -6.9(11) . . . . ?
C012 N008 C00F C00C 176.3(7) . . . . ?
C012 N008 C00F C00O -6.0(12) . . . . ?
C012 N008 C00L C00E 179.4(7) . . . . ?
C012 N008 C00L C00M 1.4(9) . . . . ?
C012 C017 C01H C01P 0.6(11) . . . . ?
C012 C018 C01D C01P -2.8(12) . . . . ?
C013 C00I C00N N007 176.4(7) . . . . ?
C013 C00I C00N C00J -1.4(12) . . . . ?
C013 C00I B01X C00C -169.5(8) . . . . ?
C013 C00I B01X C00E 2.5(14) . . . . ?
C013 C01J C029 C030 -117.6(10) . . . . ?
C013 C01J C029 C033 -1.4(13) . . . . ?
C013 C01J C029 C037 120.8(10) . . . . ?
C014 C00K C00P C01L 1.0(12) . . . . ?
C014 C00K C00P B02F -177.3(8) . . . . ?
C014 C00T C01E N009 0.6(9) . . . . ?
C014 C00T C01E C01Z 177.7(7) . . . . ?
C014 C00T C01W C022 -177.3(8) . . . . ?
C016 C015 C01L C00P -2.1(12) . . . . ?
C016 C015 C025 C02S -75.9(10) . . . . ?
C016 C015 C025 C02U 45.3(10) . . . . ?
C016 C015 C025 C035 164.3(9) . . . . ?
C017 C00M C00R C01C 177.7(8) . . . . ?
C017 C012 C018 P004 -170.9(6) . . . . ?
C017 C012 C018 C01D 0.9(12) . . . . ?
C017 C01H C01P C01D -2.4(12) . . . . ?
C017 C01H C01P C027 173.8(8) . . . . ?
C018 P004 C00O C00F 8.1(8) . . . . ?
C018 P004 C00O C00Z -174.5(7) . . . . ?
C018 P004 C01S C02M -32.1(5) . . . . ?
C018 P004 C01S C02W 146.4(4) . . . . ?
C018 C012 C017 C00M 175.2(7) . . . . ?
C018 C012 C017 C01H 0.2(11) . . . . ?
C018 C01D C01P C01H 3.6(12) . . . . ?
C018 C01D C01P C027 -172.5(8) . . . . ?
C019 C00E C00L N008 -177.9(7) . . . . ?
C019 C00E C00L C00M -0.1(12) . . . . ?
C019 C00E B01X C00C -179.7(8) . . . . ?
C019 C00E B01X C00I 8.7(15) . . . . ?
C019 C01C C01V C02A 78.4(10) . . . . ?
C019 C01C C01V C02P -161.6(8) . . . . ?
C019 C01C C01V C02R -41.9(10) . . . . ?
C01A N00A C00D C00H -3.1(9) . . . . ?
C01A N00A C00D C00S -179.1(8) . . . . ?
C01A N00A C01O C00V 176.2(8) . . . . ?
C01A N00A C01O C01U -1.8(13) . . . . ?
C01A C00G C00H C00D 0.3(9) . . . . ?
C01A C00G C00H C01Q 177.2(9) . . . . ?
C01A C00G C01G C028 1.2(13) . . . . ?
C01A C01R C024 C028 -3.6(14) . . . . ?
C01B C00Q C00X N007 -178.7(7) . . . . ?
C01B C00Q C00X C01N -3.2(12) . . . . ?
C01B C026 C02G C031 -8.4(12) . . . . ?
C01B C026 C02G C032 -129.2(9) . . . . ?
C01B C026 C02G C03A 107.4(10) . . . . ?
C01D C01P C027 C02H 60.0(11) . . . . ?
C01D C01P C027 C02K -58.7(11) . . . . ?
C01D C01P C027 C02O -179.6(8) . . . . ?
C01E N009 C00K C00P 179.6(7) . . . . ?
C01E N009 C00K C014 1.5(9) . . . . ?
C01E N009 C010 C00V 175.4(7) . . . . ?
C01E N009 C010 C01I -6.5(12) . . . . ?
C01E C00T C014 C00K 0.3(9) . . . . ?
C01E C00T C014 C016 -175.8(9) . . . . ?
C01E C00T C01W C022 2.7(11) . . . . ?
C01F C00J C00N N007 -177.3(7) . . . . ?
C01F C00J C00N C00I 0.9(12) . . . . ?
C01F C00J C00Q C00X -179.6(9) . . . . ?
C01F C00J C00Q C01B -3.2(17) . . . . ?
C01F C01J C029 C030 62.5(11) . . . . ?
C01F C01J C029 C033 178.8(9) . . . . ?
C01F C01J C029 C037 -59.1(12) . . . . ?
C01G C00G C00H C00D 180.0(9) . . . . ?
C01G C00G C00H C01Q -3.1(16) . . . . ?
C01G C00G C01A N00A 178.1(7) . . . . ?
C01G C00G C01A C01R -4.5(12) . . . . ?
C01G C028 C02D C02J -13.6(13) . . . . ?
C01G C028 C02D C02T -136.1(9) . . . . ?
C01G C028 C02D C02Z 105.2(10) . . . . ?
C01H C01P C027 C02H -116.0(9) . . . . ?
C01H C01P C027 C02K 125.2(9) . . . . ?
C01H C01P C027 C02O 4.3(12) . . . . ?
C01I P003 C00W C01M 15.8(9) . . . . ?
C01I P003 C00W C034 -165.0(8) . . . . ?
C01I P003 C01Z C01E -13.8(8) . . . . ?
C01I P003 C01Z C01Y 172.3(7) . . . . ?
C01I C00Y C01U C01O -2.7(13) . . . . ?
C01L C00P B02F C00S 9.3(16) . . . . ?
C01L C00P B02F C00V -178.7(8) . . . . ?
C01L C015 C016 C014 0.6(11) . . . . ?
C01L C015 C025 C02S 102.9(10) . . . . ?
C01L C015 C025 C02U -136.0(9) . . . . ?
C01L C015 C025 C035 -16.9(12) . . . . ?
C01M C00W C034 C03B 3.9(17) . . . . ?
C01M C02I C02Y C03B -0.5(17) . . . . ?
C01N C020 C026 C01B -2.3(13) . . . . ?
C01N C020 C026 C02G 177.9(8) . . . . ?
C01O N00A C00D C00H 170.2(7) . . . . ?
C01O N00A C00D C00S -5.8(12) . . . . ?
C01O N00A C01A C00G -169.1(7) . . . . ?
C01O N00A C01A C01R 14.3(15) . . . . ?
C01O C00V C010 N009 -179.4(7) . . . . ?
C01O C00V C010 C01I 2.5(11) . . . . ?
C01O C00V B02F C00P 178.9(8) . . . . ?
C01O C00V B02F C00S -7.6(11) . . . . ?
C01Q C01T C02B C02N -178.8(8) . . . . ?
C01Q C01T C02B C02V 61.8(11) . . . . ?
C01Q C01T C02B C036 -60.0(11) . . . . ?
C01R C024 C028 C01G 0.1(14) . . . . ?
C01R C024 C028 C02D 178.7(9) . . . . ?
C01S P004 C00O C00F -98.3(7) . . . . ?
C01S P004 C00O C00Z 79.1(7) . . . . ?
C01S P004 C018 C012 100.7(6) . . . . ?
C01S P004 C018 C01D -70.5(8) . . . . ?
C01S C02M C038 C02X 0.0 . . . . ?
C02M C01S C02W C039 0.0 . . . . ?
C02M C038 C02X C039 0.0 . . . . ?
C038 C02X C039 C02W 0.0 . . . . ?
C02X C039 C02W C01S 0.0 . . . . ?
C02W C01S C02M C038 0.0 . . . . ?
C01U C00Y C01I P003 -171.4(6) . . . . ?
C01U C00Y C01I C010 6.8(12) . . . . ?
C01W C00T C014 C00K -179.7(8) . . . . ?
C01W C00T C014 C016 4.2(16) . . . . ?
C01W C00T C01E N009 -179.4(7) . . . . ?
C01W C00T C01E C01Z -2.3(13) . . . . ?
C01W C022 C023 C02C 124.9(9) . . . . ?
C01W C022 C023 C02E -114.5(9) . . . . ?
C01W C022 C023 C02L 4.1(11) . . . . ?
B01X C00C C00F N008 5.1(11) . . . . ?
B01X C00C C00F C00O -172.5(7) . . . . ?
B01X C00C C011 N007 -4.6(12) . . . . ?
B01X C00C C011 C01K 170.1(8) . . . . ?
B01X C00E C00L N008 2.9(11) . . . . ?
B01X C00E C00L C00M -179.3(7) . . . . ?
B01X C00E C019 C01C -177.3(8) . . . . ?
B01X C00I C00N N007 -3.8(12) . . . . ?
B01X C00I C00N C00J 178.4(8) . . . . ?
B01X C00I C013 C01J 179.3(8) . . . . ?
C01Y C022 C023 C02C -54.3(11) . . . . ?
C01Y C022 C023 C02E 66.3(10) . . . . ?
C01Y C022 C023 C02L -175.2(8) . . . . ?
C01Z P003 C00W C01M -91.9(8) . . . . ?
C01Z P003 C00W C034 87.4(8) . . . . ?
C01Z P003 C01I C00Y -166.7(7) . . . . ?
C01Z P003 C01I C010 15.1(8) . . . . ?
C01Z C01Y C022 C01W 4.8(13) . . . . ?
C01Z C01Y C022 C023 -176.0(8) . . . . ?
C020 C026 C02G C031 171.4(8) . . . . ?
C020 C026 C02G C032 50.7(11) . . . . ?
C020 C026 C02G C03A -72.7(11) . . . . ?
C022 C01Y C01Z P003 169.8(7) . . . . ?
C022 C01Y C01Z C01E -4.2(12) . . . . ?
C024 C028 C02D C02J 167.8(9) . . . . ?
C024 C028 C02D C02T 45.4(12) . . . . ?
C024 C028 C02D C02Z -73.3(11) . . . . ?
C025 C015 C016 C014 179.4(7) . . . . ?
C025 C015 C01L C00P 179.1(7) . . . . ?
B02F C00P C01L C015 179.3(8) . . . . ?
B02F C00S C00U C01T 173.3(9) . . . . ?
B02F C00V C010 N009 2.1(11) . . . . ?
B02F C00V C010 C01I -176.0(7) . . . . ?
B02F C00V C01O N00A 2.2(11) . . . . ?
B02F C00V C01O C01U -179.8(7) . . . . ?
C02I C02Y C03B C034 2.3(18) . . . . ?
C034 C00W C01M C02I -2.0(15) . . . . ?

loop_
_twin_individual_id
_twin_individual_mass_fraction_refined
1 0.897(4)
2 0.103(4)

loop_
_smtbx_masks_void_nr
_smtbx_masks_void_average_x
_smtbx_masks_void_average_y
_smtbx_masks_void_average_z
_smtbx_masks_void_volume
_smtbx_masks_void_count_electrons
_smtbx_masks_void_content
1 0.000 0.000 0.500 382.0 73.1 '2 CH2Cl2'
2 -0.163 0.306 0.025 39.5 0.0 ?
3 0.163 0.694 0.975 39.5 0.0 ?
4 0.370 0.067 0.148 145.1 33.5 '1 CH2Cl2'
5 0.630 0.933 0.852 145.1 33.1 '1 CH2Cl2'
